data_4106109
loop_
_publ_author_name
'Anton Granzhan'
'Cl\'ement Schouwey'
'Thomas Riis-Johannessen'
'Rosario Scopelliti'
'Kay Severin'

_publ_section_title
;
 Connection of Metallamacrocycles via Dynamic Covalent Chemistry: A
 Versatile Method for the Synthesis of Molecular Cages
;
_journal_name_full 'Journal of the American Chemical Society'
_journal_page_first 7106
_journal_page_last 7115
_journal_paper_doi 10.1021/ja200580x
_journal_volume 133
_journal_year 2011
_chemical_formula_sum 'C270 H250 Cl30 N24 O24 Ru12'
_chemical_formula_weight 6491.28
_chemical_name_systematic
; 
 ? 
;
_space_group_IT_number 15
_symmetry_cell_setting monoclinic
_symmetry_space_group_name_Hall '-C 2yc'
_symmetry_space_group_name_H-M 'C 1 2/c 1'
_atom_sites_solution_hydrogens geom
_atom_sites_solution_primary direct
_atom_sites_solution_secondary difmap
_audit_creation_method SHELXL-97
_cell_angle_alpha 90.00
_cell_angle_beta 111.009(12)
_cell_angle_gamma 90.00
_cell_formula_units_Z 4
_cell_length_a 43.312(5)
_cell_length_b 20.595(2)
_cell_length_c 40.698(4)
_cell_measurement_reflns_used 6201
_cell_measurement_temperature 140(2)
_cell_measurement_theta_max 27.5757
_cell_measurement_theta_min 2.8659
_cell_volume 33890(7)
_computing_cell_refinement
; 
CrysAlisPro, Oxford Diffraction Ltd., 
Version 1.171.33.41 (release 06-05-2009 CrysAlis171 .NET) 
(compiled May  6 2009,17:20:42) 
;
_computing_data_collection
; 
CrysAlisPro, Oxford Diffraction Ltd., 
Version 1.171.33.41 (release 06-05-2009 CrysAlis171 .NET) 
(compiled May  6 2009,17:20:42) 
;
_computing_data_reduction
; 
CrysAlisPro, Oxford Diffraction Ltd., 
Version 1.171.33.41 (release 06-05-2009 CrysAlis171 .NET) 
(compiled May  6 2009,17:20:42) 
;
_computing_molecular_graphics 'Bruker SHELXTL'
_computing_publication_material 'Bruker SHELXTL'
_computing_structure_refinement 'SHELXL-97 (Sheldrick, 1997)'
_computing_structure_solution 'SHELXS-97 (Sheldrick, 1990)'
_diffrn_ambient_temperature 140(2)
_diffrn_detector_area_resol_mean 8.2812
_diffrn_measured_fraction_theta_full 0.994
_diffrn_measured_fraction_theta_max 0.994
_diffrn_measurement_device_type 'Oxford Diffraction, KM4/Sapphire CCD'
_diffrn_measurement_method '\w and \p scans'
_diffrn_radiation_monochromator graphite
_diffrn_radiation_source 'fine-focus sealed tube'
_diffrn_radiation_type MoK\a
_diffrn_radiation_wavelength 0.71073
_diffrn_reflns_av_R_equivalents 0.1749
_diffrn_reflns_av_sigmaI/netI 0.1477
_diffrn_reflns_limit_h_max 33
_diffrn_reflns_limit_h_min -33
_diffrn_reflns_limit_k_max 15
_diffrn_reflns_limit_k_min -15
_diffrn_reflns_limit_l_max 31
_diffrn_reflns_limit_l_min -31
_diffrn_reflns_number 45982
_diffrn_reflns_theta_full 15.86
_diffrn_reflns_theta_max 15.86
_diffrn_reflns_theta_min 2.87
_exptl_absorpt_coefficient_mu 0.809
_exptl_absorpt_correction_T_max 1.00000
_exptl_absorpt_correction_T_min 0.77096
_exptl_absorpt_correction_type multi-scan
_exptl_absorpt_process_details
;
CrysAlisPro, Oxford Diffraction Ltd.,
Version 1.171.33.41 (release 06-05-2009 CrysAlis171 .NET)
(compiled May  6 2009,17:20:42)
empirical absorption correction using spherical harmonics,
 implemented in SCALE3 ABSPACK scaling algorithm.
;
_exptl_crystal_colour orange
_exptl_crystal_density_diffrn 1.272
_exptl_crystal_description prism
_exptl_crystal_F_000 13072
_exptl_crystal_size_max 0.312
_exptl_crystal_size_mid 0.295
_exptl_crystal_size_min 0.221
_platon_squeeze_details
;
;
_refine_diff_density_max 0.676
_refine_diff_density_min -0.475
_refine_diff_density_rms 0.128
_refine_ls_extinction_method none
_refine_ls_goodness_of_fit_ref 1.479
_refine_ls_hydrogen_treatment constr
_refine_ls_matrix_type full
_refine_ls_number_parameters 671
_refine_ls_number_reflns 8029
_refine_ls_number_restraints 1058
_refine_ls_restrained_S_all 1.414
_refine_ls_R_factor_all 0.1857
_refine_ls_R_factor_gt 0.1260
_refine_ls_shift/su_max 0.000
_refine_ls_shift/su_mean 0.000
_refine_ls_structure_factor_coef Fsqd
_refine_ls_weighting_details 'calc w=1/[\s^2^(Fo^2^)+(0.1000P)^2^+0.0000P] where P=(Fo^2^+2Fc^2^)/3'
_refine_ls_weighting_scheme calc
_refine_ls_wR_factor_gt 0.2857
_refine_ls_wR_factor_ref 0.3008
_reflns_number_gt 4541
_reflns_number_total 8029
_reflns_threshold_expression >2sigma(I)
_cod_data_source_file ja200580x_si_004.cif
_cod_data_source_block squeezed
_cod_original_cell_volume 33890(6)
_cod_database_code 4106109

loop_
_symmetry_equiv_pos_as_xyz
'x, y, z'
'-x, y, -z+1/2'
'x+1/2, y+1/2, z'
'-x+1/2, y+1/2, -z+1/2'
'-x, -y, -z'
'x, -y, z-1/2'
'-x+1/2, -y+1/2, -z'
'x+1/2, -y+1/2, z-1/2'

loop_
_atom_site_label
_atom_site_type_symbol
_atom_site_fract_x
_atom_site_fract_y
_atom_site_fract_z
_atom_site_U_iso_or_equiv
_atom_site_adp_type
_atom_site_occupancy
_atom_site_symmetry_multiplicity
_atom_site_calc_flag
_atom_site_refinement_flags
Ru1A Ru 0.28246(7) -0.04010(16) 0.35112(8) 0.0964(13) Uani 1 1 d D
C10A C 0.2499(4) -0.0229(9) 0.3799(5) 0.120(14) Uiso 1 1 d D
H10A H 0.2548 -0.0050 0.4027 0.144 Uiso 1 1 calc R
C11A C 0.2404(3) 0.0170(8) 0.3494(5) 0.099(13) Uiso 1 1 d D
C12A C 0.2335(3) -0.0064(9) 0.3159(4) 0.084(11) Uiso 1 1 d D
H12A H 0.2271 0.0217 0.2961 0.101 Uiso 1 1 calc R
C13A C 0.2363(3) -0.0739(9) 0.3123(4) 0.110(13) Uiso 1 1 d D
C14A C 0.2450(4) -0.1155(8) 0.3410(5) 0.092(12) Uiso 1 1 d D
H14A H 0.2464 -0.1609 0.3377 0.110 Uiso 1 1 calc R
C15A C 0.2519(4) -0.0901(9) 0.3749(5) 0.099(13) Uiso 1 1 d D
C16A C 0.2630(6) -0.1342(12) 0.4061(6) 0.163(18) Uiso 1 1 d D
H16A H 0.2628 -0.1792 0.3982 0.244 Uiso 1 1 calc R
H16B H 0.2481 -0.1300 0.4193 0.244 Uiso 1 1 calc R
H16C H 0.2855 -0.1224 0.4214 0.244 Uiso 1 1 calc R
C17A C 0.2387(6) 0.0894(9) 0.3546(7) 0.135(15) Uiso 1 1 d D
H17A H 0.2441 0.0987 0.3797 0.203 Uiso 1 1 calc R
H17B H 0.2163 0.1049 0.3413 0.203 Uiso 1 1 calc R
H17C H 0.2545 0.1115 0.3462 0.203 Uiso 1 1 calc R
C18A C 0.2294(6) -0.1032(13) 0.2764(5) 0.19(2) Uiso 1 1 d D
H18A H 0.2233 -0.0687 0.2586 0.287 Uiso 1 1 calc R
H18B H 0.2111 -0.1343 0.2713 0.287 Uiso 1 1 calc R
H18C H 0.2492 -0.1255 0.2760 0.287 Uiso 1 1 calc R
N40A N 0.3821(4) -0.0635(7) 0.4058(5) 0.094(10) Uiso 1 1 d D
C41A C 0.4085(4) -0.0233(9) 0.4083(5) 0.098(13) Uiso 1 1 d D
H41A H 0.4307 -0.0378 0.4189 0.117 Uiso 1 1 calc R
C42A C 0.4014(4) 0.0375(9) 0.3950(5) 0.076(11) Uiso 1 1 d D
H42A H 0.4196 0.0645 0.3965 0.091 Uiso 1 1 calc R
C43A C 0.3697(4) 0.0645(8) 0.3792(7) 0.077(11) Uiso 1 1 d D
C44A C 0.3434(4) 0.0237(8) 0.3765(6) 0.056(10) Uiso 1 1 d D
C45A C 0.3516(4) -0.0412(8) 0.3901(7) 0.082(11) Uiso 1 1 d D
C46A C 0.3644(5) 0.1292(8) 0.3660(6) 0.073(11) Uiso 1 1 d D
H46A H 0.3424 0.1446 0.3554 0.088 Uiso 1 1 calc R
O47A O 0.3121(3) 0.0386(6) 0.3625(4) 0.068(6) Uiso 1 1 d D
O48A O 0.3255(3) -0.0793(7) 0.3859(5) 0.110(8) Uiso 1 1 d D
Ru2A Ru 0.32924(8) -0.24563(16) 0.30250(9) 0.1091(14) Uani 1 1 d D
C20A C 0.2905(4) -0.3150(7) 0.2811(5) 0.122(15) Uiso 1 1 d D
H20A H 0.2682 -0.3082 0.2660 0.147 Uiso 1 1 calc R
C21A C 0.3157(5) -0.3261(6) 0.2671(5) 0.154(17) Uiso 1 1 d D
C22A C 0.3483(5) -0.3352(7) 0.2874(5) 0.123(14) Uiso 1 1 d D
H22A H 0.3646 -0.3421 0.2773 0.147 Uiso 1 1 calc R
C23A C 0.3562(5) -0.3339(7) 0.3241(6) 0.18(2) Uiso 1 1 d D
C24A C 0.3328(5) -0.3229(9) 0.3393(5) 0.139(16) Uiso 1 1 d D
H24A H 0.3391 -0.3212 0.3642 0.167 Uiso 1 1 calc R
C25A C 0.2995(5) -0.3142(8) 0.3177(5) 0.107(13) Uiso 1 1 d D
C26A C 0.2742(6) -0.3001(13) 0.3339(8) 0.183(19) Uiso 1 1 d D
H26A H 0.2846 -0.3019 0.3596 0.275 Uiso 1 1 calc R
H26B H 0.2565 -0.3325 0.3260 0.275 Uiso 1 1 calc R
H26C H 0.2649 -0.2567 0.3268 0.275 Uiso 1 1 calc R
C27A C 0.3060(7) -0.3264(13) 0.2274(5) 0.20(2) Uiso 1 1 d D
H27A H 0.2821 -0.3200 0.2163 0.296 Uiso 1 1 calc R
H27B H 0.3120 -0.3682 0.2199 0.296 Uiso 1 1 calc R
H27C H 0.3176 -0.2913 0.2204 0.296 Uiso 1 1 calc R
C28A C 0.3918(5) -0.3416(12) 0.3484(7) 0.149(16) Uiso 1 1 d D
H28A H 0.4058 -0.3487 0.3343 0.223 Uiso 1 1 calc R
H28B H 0.3937 -0.3789 0.3639 0.223 Uiso 1 1 calc R
H28C H 0.3990 -0.3022 0.3625 0.223 Uiso 1 1 calc R
N50A N 0.3031(4) -0.0548(8) 0.3115(4) 0.108(10) Uiso 1 1 d D
C51A C 0.3046(4) -0.0001(8) 0.2922(5) 0.081(11) Uiso 1 1 d D
H51A H 0.3003 0.0419 0.2993 0.097 Uiso 1 1 calc R
C52A C 0.3123(5) -0.0087(9) 0.2630(5) 0.100(13) Uiso 1 1 d D
H52A H 0.3137 0.0293 0.2504 0.120 Uiso 1 1 calc R
C53A C 0.3183(6) -0.0681(9) 0.2496(5) 0.082(11) Uiso 1 1 d D
C54A C 0.3191(6) -0.1221(8) 0.2702(5) 0.053(10) Uiso 1 1 d D
C55A C 0.3081(7) -0.1123(8) 0.2995(5) 0.087(12) Uiso 1 1 d D
C56A C 0.3272(6) -0.0741(11) 0.2193(5) 0.060(10) Uiso 1 1 d D
H56A H 0.3361 -0.1139 0.2148 0.072 Uiso 1 1 calc R
O57A O 0.3236(5) -0.1818(7) 0.2623(4) 0.093(8) Uiso 1 1 d D
O58A O 0.3080(4) -0.1660(7) 0.3180(4) 0.078(7) Uiso 1 1 d D
Ru3A Ru 0.39282(8) -0.15532(17) 0.43024(8) 0.1061(14) Uani 1 1 d D
C30A C 0.3971(5) -0.2396(8) 0.4623(4) 0.133(15) Uiso 1 1 d D
H30A H 0.4021 -0.2831 0.4581 0.159 Uiso 1 1 calc R
C31A C 0.4226(4) -0.1947(10) 0.4801(3) 0.120(14) Uiso 1 1 d D
C32A C 0.4170(5) -0.1311(9) 0.4864(3) 0.102(13) Uiso 1 1 d D
H32A H 0.4346 -0.1023 0.4982 0.122 Uiso 1 1 calc R
C33A C 0.3837(5) -0.1110(9) 0.4743(4) 0.088(12) Uiso 1 1 d D
C34A C 0.3578(4) -0.1525(10) 0.4571(5) 0.106(13) Uiso 1 1 d D
H34A H 0.3357 -0.1372 0.4493 0.127 Uiso 1 1 calc R
C35A C 0.3644(5) -0.2174(9) 0.4510(5) 0.096(13) Uiso 1 1 d D
C36A C 0.3365(6) -0.2608(11) 0.4306(7) 0.146(16) Uiso 1 1 d D
H36A H 0.3155 -0.2376 0.4251 0.219 Uiso 1 1 calc R
H36B H 0.3364 -0.2995 0.4446 0.219 Uiso 1 1 calc R
H36C H 0.3393 -0.2738 0.4086 0.219 Uiso 1 1 calc R
C37A C 0.4580(5) -0.2185(13) 0.4920(6) 0.155(17) Uiso 1 1 d D
H37A H 0.4582 -0.2645 0.4859 0.232 Uiso 1 1 calc R
H37B H 0.4685 -0.2131 0.5175 0.232 Uiso 1 1 calc R
H37C H 0.4701 -0.1933 0.4802 0.232 Uiso 1 1 calc R
C38A C 0.3751(7) -0.0414(10) 0.4790(7) 0.20(2) Uiso 1 1 d D
H38A H 0.3954 -0.0171 0.4916 0.304 Uiso 1 1 calc R
H38B H 0.3604 -0.0403 0.4926 0.304 Uiso 1 1 calc R
H38C H 0.3639 -0.0216 0.4559 0.304 Uiso 1 1 calc R
N60A N 0.3742(3) -0.1960(8) 0.3254(4) 0.084(9) Uiso 1 1 d D
C61A C 0.3931(5) -0.1869(8) 0.3047(5) 0.081(11) Uiso 1 1 d D
H61A H 0.3843 -0.1939 0.2800 0.097 Uiso 1 1 calc R
C62A C 0.4249(5) -0.1674(9) 0.3212(5) 0.085(12) Uiso 1 1 d D
H62A H 0.4377 -0.1609 0.3068 0.102 Uiso 1 1 calc R
C63A C 0.4407(4) -0.1560(13) 0.3573(5) 0.095(12) Uiso 1 1 d D
C64A C 0.4214(4) -0.1645(13) 0.3778(4) 0.085(12) Uiso 1 1 d D
C65A C 0.3879(4) -0.1862(13) 0.3598(5) 0.080(11) Uiso 1 1 d D
C66A C 0.4745(4) -0.1377(14) 0.3733(6) 0.105(13) Uiso 1 1 d D
H66A H 0.4833 -0.1282 0.3977 0.126 Uiso 1 1 calc R
O67A O 0.4312(3) -0.1552(10) 0.4117(4) 0.114(9) Uiso 1 1 d D
O68A O 0.3701(3) -0.1936(9) 0.3807(4) 0.096(8) Uiso 1 1 d D
Ru1B Ru 0.32527(8) 0.63879(14) 0.05058(7) 0.0884(13) Uani 1 1 d D
C10B C 0.2828(4) 0.6999(7) 0.0365(5) 0.113(14) Uiso 1 1 d D
H10B H 0.2606 0.6893 0.0337 0.136 Uiso 1 1 calc R
C11B C 0.3059(5) 0.7195(6) 0.0697(5) 0.078(11) Uiso 1 1 d D
C12B C 0.3383(4) 0.7344(6) 0.0754(5) 0.063(10) Uiso 1 1 d D
H12B H 0.3532 0.7470 0.0979 0.075 Uiso 1 1 calc R
C13B C 0.3483(5) 0.7300(7) 0.0461(6) 0.128(15) Uiso 1 1 d D
C14B C 0.3268(5) 0.7119(9) 0.0131(5) 0.108(13) Uiso 1 1 d D
H14B H 0.3344 0.7096 -0.0061 0.129 Uiso 1 1 calc R
C15B C 0.2937(4) 0.6969(8) 0.0079(4) 0.095(12) Uiso 1 1 d D
C16B C 0.2709(6) 0.6736(12) -0.0273(5) 0.154(17) Uiso 1 1 d D
H16D H 0.2825 0.6744 -0.0440 0.231 Uiso 1 1 calc R
H16E H 0.2515 0.7021 -0.0357 0.231 Uiso 1 1 calc R
H16F H 0.2638 0.6292 -0.0251 0.231 Uiso 1 1 calc R
C17B C 0.2942(6) 0.7219(11) 0.1005(6) 0.139(16) Uiso 1 1 d D
H17D H 0.2707 0.7104 0.0925 0.209 Uiso 1 1 calc R
H17E H 0.2974 0.7658 0.1104 0.209 Uiso 1 1 calc R
H17F H 0.3071 0.6910 0.1186 0.209 Uiso 1 1 calc R
C18B C 0.3839(5) 0.7431(12) 0.0503(8) 0.167(18) Uiso 1 1 d D
H18D H 0.3965 0.7553 0.0747 0.250 Uiso 1 1 calc R
H18E H 0.3847 0.7786 0.0346 0.250 Uiso 1 1 calc R
H18F H 0.3935 0.7039 0.0443 0.250 Uiso 1 1 calc R
N40B N 0.3036(4) 0.4436(8) 0.0312(3) 0.071(8) Uiso 1 1 d D
C41B C 0.3077(4) 0.3915(8) 0.0539(5) 0.060(10) Uiso 1 1 d D
H41B H 0.3044 0.3481 0.0454 0.072 Uiso 1 1 calc R
C42B C 0.3167(4) 0.4051(8) 0.0887(5) 0.059(10) Uiso 1 1 d D
H42B H 0.3201 0.3690 0.1041 0.071 Uiso 1 1 calc R
C43B C 0.3213(6) 0.4667(8) 0.1043(4) 0.053(9) Uiso 1 1 d D
C44B C 0.3188(6) 0.5187(8) 0.0818(4) 0.059(10) Uiso 1 1 d D
C45B C 0.3094(6) 0.5028(8) 0.0448(4) 0.080(11) Uiso 1 1 d D
C46B C 0.3315(6) 0.4758(10) 0.1412(4) 0.060(10) Uiso 1 1 d D
H46B H 0.3359 0.5177 0.1516 0.072 Uiso 1 1 calc R
O47B O 0.3215(4) 0.5801(6) 0.0903(3) 0.070(6) Uiso 1 1 d D
O48B O 0.3058(4) 0.5540(6) 0.0236(3) 0.081(7) Uiso 1 1 d D
Ru2B Ru 0.39500(9) 0.54199(16) -0.02153(8) 0.1077(14) Uani 1 1 d D
C20B C 0.4131(5) 0.6166(9) -0.0471(5) 0.142(16) Uiso 1 1 d D
H20B H 0.4239 0.6563 -0.0380 0.171 Uiso 1 1 calc R
C21B C 0.4311(4) 0.5583(11) -0.0453(4) 0.105(13) Uiso 1 1 d D
C22B C 0.4167(5) 0.4995(10) -0.0577(5) 0.20(2) Uiso 1 1 d D
H22B H 0.4296 0.4614 -0.0560 0.239 Uiso 1 1 calc R
C23B C 0.3820(6) 0.4987(10) -0.0732(4) 0.138(16) Uiso 1 1 d D
C24B C 0.3630(5) 0.5538(10) -0.0756(4) 0.085(12) Uiso 1 1 d D
H24B H 0.3395 0.5515 -0.0857 0.102 Uiso 1 1 calc R
C25B C 0.3786(5) 0.6132(8) -0.0628(4) 0.092(12) Uiso 1 1 d D
C26B C 0.3585(7) 0.6727(10) -0.0647(7) 0.157(17) Uiso 1 1 d D
H26D H 0.3350 0.6624 -0.0764 0.236 Uiso 1 1 calc R
H26E H 0.3649 0.7063 -0.0781 0.236 Uiso 1 1 calc R
H26F H 0.3624 0.6885 -0.0408 0.236 Uiso 1 1 calc R
C27B C 0.4684(5) 0.5628(17) -0.0278(8) 0.32(4) Uiso 1 1 d D
H27D H 0.4747 0.6077 -0.0206 0.483 Uiso 1 1 calc R
H27E H 0.4787 0.5490 -0.0445 0.483 Uiso 1 1 calc R
H27F H 0.4758 0.5345 -0.0071 0.483 Uiso 1 1 calc R
C28B C 0.3638(8) 0.4362(12) -0.0870(7) 0.21(2) Uiso 1 1 d D
H28D H 0.3797 0.4009 -0.0838 0.310 Uiso 1 1 calc R
H28E H 0.3505 0.4410 -0.1120 0.310 Uiso 1 1 calc R
H28F H 0.3492 0.4261 -0.0740 0.310 Uiso 1 1 calc R
N50B N 0.3720(3) 0.5951(8) 0.0639(5) 0.069(8) Uiso 1 1 d D
C51B C 0.3894(5) 0.5878(8) 0.0997(5) 0.070(10) Uiso 1 1 d D
H51B H 0.3795 0.5976 0.1165 0.084 Uiso 1 1 calc R
C52B C 0.4210(5) 0.5662(10) 0.1097(5) 0.114(14) Uiso 1 1 d D
H52B H 0.4321 0.5585 0.1341 0.137 Uiso 1 1 calc R
C53B C 0.4389(4) 0.5539(11) 0.0878(4) 0.051(9) Uiso 1 1 d D
C54B C 0.4207(4) 0.5578(14) 0.0520(4) 0.103(13) Uiso 1 1 d D
C55B C 0.3875(4) 0.5825(13) 0.0418(4) 0.096(12) Uiso 1 1 d D
C56B C 0.4710(4) 0.5257(13) 0.0996(6) 0.099(13) Uiso 1 1 d D
H56B H 0.4787 0.5039 0.0835 0.119 Uiso 1 1 calc R
O57B O 0.4320(3) 0.5443(10) 0.0272(4) 0.109(8) Uiso 1 1 d D
O58B O 0.3711(3) 0.5866(9) 0.0069(4) 0.091(7) Uiso 1 1 d D
Ru3B Ru 0.28390(8) 0.42331(15) -0.02427(7) 0.0928(13) Uani 1 1 d D
C30B C 0.2537(4) 0.3969(9) -0.0771(4) 0.089(12) Uiso 1 1 d D
H30B H 0.2599 0.3777 -0.0950 0.107 Uiso 1 1 calc R
C31B C 0.2450(3) 0.3582(8) -0.0529(5) 0.080(11) Uiso 1 1 d D
C32B C 0.2363(3) 0.3831(9) -0.0261(5) 0.090(12) Uiso 1 1 d D
H32B H 0.2309 0.3558 -0.0102 0.108 Uiso 1 1 calc R
C33B C 0.2359(3) 0.4514(10) -0.0237(5) 0.109(13) Uiso 1 1 d D
C34B C 0.2449(4) 0.4918(9) -0.0459(5) 0.092(12) Uiso 1 1 d D
H34B H 0.2457 0.5375 -0.0425 0.110 Uiso 1 1 calc R
C35B C 0.2529(4) 0.4644(9) -0.0736(4) 0.111(13) Uiso 1 1 d D
C36B C 0.2626(7) 0.5073(13) -0.0978(6) 0.23(2) Uiso 1 1 d D
H36D H 0.2606 0.5528 -0.0919 0.350 Uiso 1 1 calc R
H36E H 0.2480 0.4990 -0.1222 0.350 Uiso 1 1 calc R
H36F H 0.2855 0.4981 -0.0953 0.350 Uiso 1 1 calc R
C37B C 0.2466(6) 0.2852(9) -0.0565(7) 0.128(15) Uiso 1 1 d D
H37D H 0.2528 0.2748 -0.0768 0.192 Uiso 1 1 calc R
H37E H 0.2248 0.2664 -0.0599 0.192 Uiso 1 1 calc R
H37F H 0.2631 0.2672 -0.0351 0.192 Uiso 1 1 calc R
C38B C 0.2279(6) 0.4833(13) 0.0058(7) 0.176(19) Uiso 1 1 d D
H38D H 0.2221 0.4498 0.0198 0.263 Uiso 1 1 calc R
H38E H 0.2092 0.5130 -0.0041 0.263 Uiso 1 1 calc R
H38F H 0.2472 0.5075 0.0209 0.263 Uiso 1 1 calc R
N60B N 0.3830(4) 0.4518(6) -0.0035(4) 0.053(7) Uiso 1 1 d D
C61B C 0.4102(4) 0.4137(9) 0.0147(5) 0.075(11) Uiso 1 1 d D
H61B H 0.4321 0.4291 0.0200 0.089 Uiso 1 1 calc R
C62B C 0.4041(4) 0.3537(9) 0.0246(5) 0.083(11) Uiso 1 1 d D
H62B H 0.4229 0.3277 0.0367 0.099 Uiso 1 1 calc R
C63B C 0.3732(4) 0.3258(9) 0.0187(6) 0.058(10) Uiso 1 1 d D
C64B C 0.3461(4) 0.3632(8) -0.0007(6) 0.061(10) Uiso 1 1 d D
C65B C 0.3531(4) 0.4281(8) -0.0093(6) 0.062(10) Uiso 1 1 d D
C66B C 0.3683(5) 0.2636(9) 0.0309(6) 0.074(11) Uiso 1 1 d D
H66B H 0.3467 0.2492 0.0280 0.089 Uiso 1 1 calc R
O67B O 0.3153(3) 0.3454(6) -0.0095(4) 0.066(6) Uiso 1 1 d D
O68B O 0.3262(3) 0.4631(6) -0.0274(4) 0.067(6) Uiso 1 1 d D
C1C C 0.3775(6) 0.4263(11) 0.3121(6) 0.061(10) Uiso 1 1 d D
C2C C 0.3534(6) 0.4674(13) 0.3231(7) 0.074(11) Uiso 1 1 d D
H2C1 H 0.3518 0.5109 0.3129 0.112 Uiso 1 1 calc R
H2C2 H 0.3613 0.4706 0.3488 0.112 Uiso 1 1 calc R
H2C3 H 0.3315 0.4469 0.3145 0.112 Uiso 1 1 calc R
C11C C 0.3663(5) 0.4263(13) 0.2716(5) 0.061(10) Uiso 1 1 d D
C12C C 0.3571(5) 0.4824(12) 0.2513(7) 0.081(11) Uiso 1 1 d D
H12C H 0.3580 0.5224 0.2632 0.097 Uiso 1 1 calc R
C13C C 0.3468(5) 0.4836(11) 0.2151(6) 0.086(12) Uiso 1 1 d D
H13C H 0.3407 0.5234 0.2025 0.104 Uiso 1 1 calc R
C14C C 0.3455(5) 0.4259(12) 0.1973(5) 0.066(10) Uiso 1 1 d D
C15C C 0.3549(6) 0.3699(11) 0.2178(6) 0.084(11) Uiso 1 1 d D
H15C H 0.3545 0.3299 0.2059 0.101 Uiso 1 1 calc R
C16C C 0.3647(6) 0.3685(12) 0.2542(6) 0.075(11) Uiso 1 1 d D
H16G H 0.3700 0.3287 0.2668 0.090 Uiso 1 1 calc R
N17C N 0.3345(5) 0.4244(10) 0.1597(5) 0.075(8) Uiso 1 1 d D
C21C C 0.3788(8) 0.3588(11) 0.3270(6) 0.085(12) Uiso 1 1 d D
C22C C 0.4065(7) 0.3209(14) 0.3317(6) 0.153(17) Uiso 1 1 d D
H22C H 0.4240 0.3380 0.3254 0.184 Uiso 1 1 calc R
C23C C 0.4091(6) 0.2586(13) 0.3452(6) 0.155(17) Uiso 1 1 d D
H23C H 0.4283 0.2336 0.3479 0.186 Uiso 1 1 calc R
C24C C 0.3839(6) 0.2318(10) 0.3551(6) 0.082(12) Uiso 1 1 d D
C25C C 0.3564(6) 0.2689(13) 0.3497(7) 0.098(13) Uiso 1 1 d D
H25C H 0.3384 0.2512 0.3548 0.118 Uiso 1 1 calc R
C26C C 0.3542(7) 0.3314(13) 0.3371(7) 0.139(16) Uiso 1 1 d D
H26G H 0.3353 0.3566 0.3353 0.167 Uiso 1 1 calc R
N27C N 0.3885(5) 0.1676(10) 0.3681(6) 0.091(9) Uiso 1 1 d D
C31C C 0.4116(5) 0.4599(10) 0.3270(8) 0.097(12) Uiso 1 1 d D
C32C C 0.4302(7) 0.4679(12) 0.3056(7) 0.150(17) Uiso 1 1 d D
H32C H 0.4207 0.4576 0.2813 0.180 Uiso 1 1 calc R
C33C C 0.4629(7) 0.4912(11) 0.3197(7) 0.161(18) Uiso 1 1 d D
H33C H 0.4749 0.4970 0.3044 0.193 Uiso 1 1 calc R
C34C C 0.4779(5) 0.5057(11) 0.3548(7) 0.101(13) Uiso 1 1 d D
C35C C 0.4592(7) 0.5005(12) 0.3757(7) 0.119(14) Uiso 1 1 d D
H35C H 0.4680 0.5143 0.3995 0.143 Uiso 1 1 calc R
C36C C 0.4276(7) 0.4753(13) 0.3623(8) 0.120(14) Uiso 1 1 d D
H36G H 0.4161 0.4681 0.3780 0.144 Uiso 1 1 calc R
N37C N 0.5104(5) 0.5300(11) 0.3676(6) 0.087(9) Uiso 1 1 d D
C1D C 0.3746(6) -0.0367(11) 0.0858(7) 0.074(11) Uiso 1 1 d D
C2D C 0.3504(7) -0.0728(14) 0.0546(7) 0.093(12) Uiso 1 1 d D
H2D1 H 0.3477 -0.1173 0.0615 0.139 Uiso 1 1 calc R
H2D2 H 0.3589 -0.0736 0.0353 0.139 Uiso 1 1 calc R
H2D3 H 0.3290 -0.0506 0.0468 0.139 Uiso 1 1 calc R
C11D C 0.3606(6) -0.0369(15) 0.1155(6) 0.093(12) Uiso 1 1 d D
C12D C 0.3423(6) -0.0862(13) 0.1219(6) 0.098(12) Uiso 1 1 d D
H12D H 0.3379 -0.1238 0.1075 0.118 Uiso 1 1 calc R
C13D C 0.3301(5) -0.0827(12) 0.1488(6) 0.088(12) Uiso 1 1 d D
H13D H 0.3175 -0.1178 0.1525 0.106 Uiso 1 1 calc R
C14D C 0.3359(7) -0.0292(14) 0.1704(6) 0.135(16) Uiso 1 1 d D
C15D C 0.3541(9) 0.0207(15) 0.1638(9) 0.35(4) Uiso 1 1 d D
H15D H 0.3578 0.0588 0.1779 0.417 Uiso 1 1 calc R
C16D C 0.3671(8) 0.0173(15) 0.1373(9) 0.20(2) Uiso 1 1 d D
H16H H 0.3803 0.0517 0.1341 0.244 Uiso 1 1 calc R
N17D N 0.3233(6) -0.0268(12) 0.1981(6) 0.135(12) Uiso 1 1 d D
C21D C 0.3795(7) 0.0334(10) 0.0765(5) 0.053(9) Uiso 1 1 d D
C22D C 0.4103(6) 0.0601(12) 0.0816(5) 0.104(13) Uiso 1 1 d D
H22D H 0.4295 0.0346 0.0925 0.125 Uiso 1 1 calc R
C23D C 0.4137(6) 0.1227(11) 0.0712(5) 0.098(13) Uiso 1 1 d D
H23D H 0.4353 0.1389 0.0753 0.118 Uiso 1 1 calc R
C24D C 0.3867(6) 0.1631(10) 0.0549(6) 0.069(11) Uiso 1 1 d D
C25D C 0.3560(6) 0.1369(12) 0.0497(6) 0.088(12) Uiso 1 1 d D
H25D H 0.3368 0.1625 0.0388 0.105 Uiso 1 1 calc R
C26D C 0.3526(6) 0.0735(12) 0.0602(6) 0.083(11) Uiso 1 1 d D
H26H H 0.3310 0.0573 0.0561 0.100 Uiso 1 1 calc R
N27D N 0.3934(5) 0.2268(10) 0.0460(6) 0.084(9) Uiso 1 1 d D
C31D C 0.4087(6) -0.0711(11) 0.1014(9) 0.096(12) Uiso 1 1 d D
C32D C 0.4235(7) -0.0937(12) 0.0791(8) 0.148(17) Uiso 1 1 d D
H32D H 0.4116 -0.0947 0.0544 0.178 Uiso 1 1 calc R
C33D C 0.4563(7) -0.1153(11) 0.0928(7) 0.136(16) Uiso 1 1 d D
H33D H 0.4669 -0.1302 0.0773 0.163 Uiso 1 1 calc R
C34D C 0.4733(5) -0.1151(12) 0.1285(7) 0.103(13) Uiso 1 1 d D
C35D C 0.4585(7) -0.0906(15) 0.1507(8) 0.22(2) Uiso 1 1 d D
H35D H 0.4707 -0.0876 0.1753 0.263 Uiso 1 1 calc R
C36D C 0.4256(8) -0.0701(16) 0.1373(9) 0.24(3) Uiso 1 1 d D
H36H H 0.4150 -0.0557 0.1527 0.284 Uiso 1 1 calc R
N37D N 0.5072(5) -0.1341(11) 0.1447(6) 0.091(9) Uiso 1 1 d D

loop_
_atom_site_aniso_label
_atom_site_aniso_U_11
_atom_site_aniso_U_22
_atom_site_aniso_U_33
_atom_site_aniso_U_23
_atom_site_aniso_U_13
_atom_site_aniso_U_12
Ru1A 0.081(3) 0.131(3) 0.094(3) -0.010(2) 0.051(2) -0.028(2)
Ru2A 0.098(3) 0.111(3) 0.126(3) -0.004(2) 0.049(2) -0.038(2)
Ru3A 0.105(3) 0.137(3) 0.084(3) 0.038(2) 0.043(2) -0.015(2)
Ru1B 0.114(3) 0.081(3) 0.063(2) 0.017(2) 0.024(2) 0.062(2)
Ru2B 0.162(4) 0.115(3) 0.056(2) 0.019(2) 0.052(2) 0.059(3)
Ru3B 0.105(3) 0.109(3) 0.044(2) 0.000(2) 0.003(2) 0.069(2)

loop_
_atom_type_symbol
_atom_type_description
_atom_type_scat_dispersion_real
_atom_type_scat_dispersion_imag
_atom_type_scat_source
C C 0.0033 0.0016 'International Tables Vol C Tables 4.2.6.8 and 6.1.1.4'
H H 0.0000 0.0000 'International Tables Vol C Tables 4.2.6.8 and 6.1.1.4'
N N 0.0061 0.0033 'International Tables Vol C Tables 4.2.6.8 and 6.1.1.4'
O O 0.0106 0.0060 'International Tables Vol C Tables 4.2.6.8 and 6.1.1.4'
Ru Ru -1.2594 0.8363 'International Tables Vol C Tables 4.2.6.8 and 6.1.1.4'
Cl Cl 0.1484 0.1585 'International Tables Vol C Tables 4.2.6.8 and 6.1.1.4'

loop_
_geom_angle_atom_site_label_1
_geom_angle_atom_site_label_2
_geom_angle_atom_site_label_3
_geom_angle
_geom_angle_site_symmetry_1
O47A Ru1A O48A 79.3(5) .
O47A Ru1A N50A 83.3(7) .
O48A Ru1A N50A 86.7(8) .
O47A Ru1A C11A 91.7(6) .
O48A Ru1A C11A 141.7(8) .
N50A Ru1A C11A 129.5(7) .
O47A Ru1A C15A 136.2(7) .
O48A Ru1A C15A 93.1(7) .
N50A Ru1A C15A 139.8(7) .
C11A Ru1A C15A 68.1(5) .
O47A Ru1A C13A 140.3(7) .
O48A Ru1A C13A 138.2(7) .
N50A Ru1A C13A 86.1(7) .
C11A Ru1A C13A 66.6(5) .
C15A Ru1A C13A 67.7(5) .
C15A C10A C11A 117.2(12) .
C12A C11A C10A 123.7(12) .
C12A C11A C17A 118.7(14) .
C10A C11A C17A 117.5(14) .
C12A C11A Ru1A 73.8(6) .
C10A C11A Ru1A 71.2(6) .
C17A C11A Ru1A 128.3(8) .
C11A C12A C13A 116.9(12) .
C14A C13A C12A 122.1(13) .
C14A C13A C18A 117.9(14) .
C12A C13A C18A 120.0(14) .
C14A C13A Ru1A 71.6(7) .
C12A C13A Ru1A 72.5(6) .
C18A C13A Ru1A 130.1(11) .
C13A C14A C15A 119.6(13) .
C10A C15A C14A 120.5(12) .
C10A C15A C16A 119.6(14) .
C14A C15A C16A 119.9(14) .
C10A C15A Ru1A 71.0(6) .
C14A C15A Ru1A 71.6(7) .
C16A C15A Ru1A 127.4(11) .
C45A N40A C41A 118.7(11) .
C45A N40A Ru3A 123.5(11) .
C41A N40A Ru3A 117.7(10) .
C42A C41A N40A 117.3(12) .
C41A C42A C43A 126.4(13) .
C44A C43A C42A 115.9(12) .
C44A C43A C46A 121.3(13) .
C42A C43A C46A 122.8(13) .
O47A C44A C43A 126.1(12) .
O47A C44A C45A 117.3(11) .
C43A C44A C45A 116.6(11) .
N40A C45A O48A 120.5(12) .
N40A C45A C44A 124.9(12) .
O48A C45A C44A 114.5(12) .
N27C C46A C43A 122.2(18) .
C44A O47A Ru1A 112.8(9) .
C45A O48A Ru1A 111.9(9) .
O57A Ru2A O58A 78.3(5) .
O57A Ru2A N60A 82.4(7) .
O58A Ru2A N60A 85.5(7) .
O57A Ru2A C21A 91.9(7) .
O58A Ru2A C21A 140.3(8) .
N60A Ru2A C21A 131.7(8) .
O57A Ru2A C25A 137.9(8) .
O58A Ru2A C25A 93.2(7) .
N60A Ru2A C25A 138.5(7) .
C21A Ru2A C25A 68.7(5) .
O57A Ru2A C23A 139.0(7) .
O58A Ru2A C23A 140.2(7) .
N60A Ru2A C23A 87.0(7) .
C21A Ru2A C23A 66.5(5) .
C25A Ru2A C23A 67.9(5) .
C25A C20A C21A 118.0(14) .
C22A C21A C20A 123.6(14) .
C22A C21A C27A 118.4(15) .
C20A C21A C27A 118.0(15) .
C22A C21A Ru2A 74.0(7) .
C20A C21A Ru2A 70.6(7) .
C27A C21A Ru2A 128.8(9) .
C21A C22A C23A 116.6(14) .
C24A C23A C22A 122.5(14) .
C24A C23A C28A 117.7(16) .
C22A C23A C28A 119.8(16) .
C24A C23A Ru2A 70.7(8) .
C22A C23A Ru2A 72.2(7) .
C28A C23A Ru2A 128.9(12) .
C23A C24A C25A 119.6(14) .
C20A C25A C24A 119.8(13) .
C20A C25A C26A 120.3(16) .
C24A C25A C26A 119.9(16) .
C20A C25A Ru2A 70.5(7) .
C24A C25A Ru2A 71.1(8) .
C26A C25A Ru2A 127.5(11) .
C55A N50A C51A 118.2(12) .
C55A N50A Ru1A 124.9(12) .
C51A N50A Ru1A 115.3(11) .
C52A C51A N50A 117.6(13) .
C51A C52A C53A 126.4(14) .
C54A C53A C52A 115.5(13) .
C54A C53A C56A 120.0(14) .
C52A C53A C56A 124.0(14) .
O57A C54A C53A 125.3(13) .
O57A C54A C55A 117.4(13) .
C53A C54A C55A 116.4(13) .
N50A C55A O58A 119.9(14) .
N50A C55A C54A 124.8(13) .
O58A C55A C54A 114.5(13) .
N17D C56A C53A 121(2) .
C54A O57A Ru2A 113.0(10) .
C55A O58A Ru2A 113.0(10) .
O67A Ru3A O68A 78.7(5) .
O67A Ru3A N40A 84.0(8) .
O68A Ru3A N40A 86.2(7) .
O67A Ru3A C31A 93.3(7) .
O68A Ru3A C31A 134.3(8) .
N40A Ru3A C31A 138.1(8) .
O67A Ru3A C35A 143.0(8) .
O68A Ru3A C35A 91.1(7) .
N40A Ru3A C35A 131.2(7) .
C31A Ru3A C35A 68.6(5) .
O67A Ru3A C33A 135.5(7) .
O68A Ru3A C33A 143.8(7) .
N40A Ru3A C33A 86.5(7) .
C31A Ru3A C33A 66.5(5) .
C35A Ru3A C33A 68.0(5) .
C35A C30A C31A 117.5(14) .
C32A C31A C30A 124.0(13) .
C32A C31A C37A 118.4(15) .
C30A C31A C37A 117.6(15) .
C32A C31A Ru3A 74.1(7) .
C30A C31A Ru3A 70.7(7) .
C37A C31A Ru3A 128.5(9) .
C31A C32A C33A 116.3(13) .
C34A C33A C32A 122.5(14) .
C34A C33A C38A 117.2(16) .
C32A C33A C38A 120.3(16) .
C34A C33A Ru3A 71.1(8) .
C32A C33A Ru3A 72.4(7) .
C38A C33A Ru3A 129.0(12) .
C33A C34A C35A 119.9(14) .
C30A C35A C34A 119.8(13) .
C30A C35A C36A 120.5(15) .
C34A C35A C36A 119.5(15) .
C30A C35A Ru3A 70.6(7) .
C34A C35A Ru3A 71.5(8) .
C36A C35A Ru3A 126.8(11) .
C65A N60A C61A 118.9(12) .
C65A N60A Ru2A 122.5(12) .
C61A N60A Ru2A 117.0(11) .
C62A C61A N60A 117.3(13) .
C61A C62A C63A 126.4(14) .
C64A C63A C62A 115.9(13) .
C64A C63A C66A 120.0(14) .
C62A C63A C66A 124.1(14) .
O67A C64A C63A 125.4(13) .
O67A C64A C65A 118.0(13) .
C63A C64A C65A 116.6(13) .
N60A C65A O68A 120.6(13) .
N60A C65A C64A 124.8(13) .
O68A C65A C64A 114.5(13) .
N37D C66A C63A 120(2) 2_655
C64A O67A Ru3A 112.8(10) .
C65A O68A Ru3A 113.3(10) .
O47B Ru1B O48B 78.0(5) .
O47B Ru1B N50B 83.5(7) .
O48B Ru1B N50B 86.9(7) .
O47B Ru1B C11B 91.1(6) .
O48B Ru1B C11B 135.4(7) .
N50B Ru1B C11B 135.1(7) .
O47B Ru1B C15B 138.6(7) .
O48B Ru1B C15B 91.2(6) .
N50B Ru1B C15B 136.3(7) .
C11B Ru1B C15B 68.9(5) .
O47B Ru1B C13B 137.6(7) .
O48B Ru1B C13B 142.9(7) .
N50B Ru1B C13B 87.9(7) .
C11B Ru1B C13B 66.8(5) .
C15B Ru1B C13B 68.2(5) .
C15B C10B C11B 117.9(14) .
C12B C11B C10B 123.6(13) .
C12B C11B C17B 118.6(15) .
C10B C11B C17B 117.8(15) .
C12B C11B Ru1B 74.0(7) .
C10B C11B Ru1B 70.6(6) .
C17B C11B Ru1B 128.4(8) .
C11B C12B C13B 116.7(13) .
C14B C13B C12B 122.3(14) .
C14B C13B C18B 117.4(16) .
C12B C13B C18B 120.3(16) .
C14B C13B Ru1B 71.2(8) .
C12B C13B Ru1B 72.2(7) .
C18B C13B Ru1B 128.8(11) .
C13B C14B C15B 119.9(14) .
C10B C15B C14B 119.6(13) .
C10B C15B C16B 120.3(15) .
C14B C15B C16B 120.0(15) .
C10B C15B Ru1B 70.3(7) .
C14B C15B Ru1B 71.5(8) .
C16B C15B Ru1B 127.3(11) .
C45B N40B C41B 118.2(11) .
C45B N40B Ru3B 124.3(11) .
C41B N40B Ru3B 117.2(10) .
C42B C41B N40B 117.2(13) .
C41B C42B C43B 127.0(14) .
C44B C43B C42B 115.7(13) .
C44B C43B C46B 121.3(14) .
C42B C43B C46B 122.6(14) .
O47B C44B C43B 126.3(13) .
O47B C44B C45B 117.4(12) .
C43B C44B C45B 116.0(13) .
N40B C45B O48B 119.5(13) .
N40B C45B C44B 125.7(13) .
O48B C45B C44B 114.8(13) .
N17C C46B C43B 116.3(18) .
C44B O47B Ru1B 112.4(10) .
C45B O48B Ru1B 112.9(10) .
O58B Ru2B O57B 79.6(5) .
O58B Ru2B N60B 87.7(7) .
O57B Ru2B N60B 83.7(7) .
O58B Ru2B C21B 142.4(8) .
O57B Ru2B C21B 89.4(7) .
N60B Ru2B C21B 127.0(7) .
O58B Ru2B C25B 92.6(7) .
O57B Ru2B C25B 131.5(8) .
N60B Ru2B C25B 144.3(7) .
C21B Ru2B C25B 68.2(5) .
O58B Ru2B C23B 137.1(7) .
O57B Ru2B C23B 142.0(7) .
N60B Ru2B C23B 88.0(7) .
C21B Ru2B C23B 66.6(5) .
C25B Ru2B C23B 67.9(5) .
C25B C20B C21B 117.3(14) .
C22B C21B C20B 123.9(14) .
C22B C21B C27B 119.5(16) .
C20B C21B C27B 116.6(15) .
C22B C21B Ru2B 73.7(7) .
C20B C21B Ru2B 71.2(7) .
C27B C21B Ru2B 128.7(9) .
C21B C22B C23B 116.5(14) .
C24B C23B C22B 122.3(14) .
C24B C23B C28B 117.0(16) .
C22B C23B C28B 120.6(16) .
C24B C23B Ru2B 70.8(8) .
C22B C23B Ru2B 72.3(7) .
C28B C23B Ru2B 129.1(12) .
C23B C24B C25B 119.4(14) .
C20B C25B C24B 120.6(13) .
C20B C25B C26B 119.4(15) .
C24B C25B C26B 120.0(15) .
C20B C25B Ru2B 71.3(7) .
C24B C25B Ru2B 71.1(8) .
C26B C25B Ru2B 128.7(11) .
C55B N50B C51B 118.2(11) .
C55B N50B Ru1B 125.7(11) .
C51B N50B Ru1B 115.4(11) .
C52B C51B N50B 117.5(13) .
C51B C52B C53B 126.8(15) .
C54B C53B C52B 115.0(13) .
C54B C53B C56B 119.8(14) .
C52B C53B C56B 123.9(14) .
O57B C54B C53B 124.8(13) .
O57B C54B C55B 117.9(13) .
C53B C54B C55B 117.1(13) .
N50B C55B O58B 120.0(13) .
N50B C55B C54B 124.7(13) .
O58B C55B C54B 115.0(13) .
N37C C56B C53B 119(2) 2_655
C54B O57B Ru2B 111.8(10) .
C55B O58B Ru2B 113.0(10) .
O67B Ru3B O68B 79.5(5) .
O67B Ru3B C31B 88.8(6) .
O68B Ru3B C31B 139.6(7) .
O67B Ru3B N40B 82.6(6) .
O68B Ru3B N40B 87.7(7) .
C31B Ru3B N40B 129.2(7) .
O67B Ru3B C35B 135.2(7) .
O68B Ru3B C35B 93.3(7) .
C31B Ru3B C35B 68.4(5) .
N40B Ru3B C35B 141.7(7) .
O67B Ru3B C33B 138.1(7) .
O68B Ru3B C33B 140.9(7) .
C31B Ru3B C33B 66.5(5) .
N40B Ru3B C33B 87.6(7) .
C35B Ru3B C33B 67.9(5) .
C35B C30B C31B 117.6(14) .
C32B C31B C30B 123.9(13) .
C32B C31B C37B 118.8(15) .
C30B C31B C37B 117.2(15) .
C32B C31B Ru3B 73.8(7) .
C30B C31B Ru3B 70.9(6) .
C37B C31B Ru3B 128.4(8) .
C31B C32B C33B 116.2(13) .
C34B C33B C32B 122.7(14) .
C34B C33B C38B 117.1(16) .
C32B C33B C38B 120.0(16) .
C34B C33B Ru3B 69.9(8) .
C32B C33B Ru3B 72.3(7) .
C38B C33B Ru3B 128.1(11) .
C33B C34B C35B 119.2(14) .
C30B C35B C34B 120.2(13) .
C30B C35B C36B 119.7(16) .
C34B C35B C36B 119.9(16) .
C30B C35B Ru3B 70.9(7) .
C34B C35B Ru3B 70.2(8) .
C36B C35B Ru3B 128.3(12) .
C65B N60B C61B 118.4(11) .
C65B N60B Ru2B 127.2(11) .
C61B N60B Ru2B 114.3(10) .
C62B C61B N60B 117.1(13) .
C61B C62B C63B 126.9(14) .
C64B C63B C62B 115.7(13) .
C64B C63B C66B 119.9(13) .
C62B C63B C66B 124.5(14) .
O67B C64B C63B 125.0(13) .
O67B C64B C65B 118.5(13) .
C63B C64B C65B 116.3(13) .
N60B C65B O68B 120.1(13) .
N60B C65B C64B 125.2(13) .
O68B C65B C64B 114.5(12) .
N27D C66B C63B 119.6(19) .
C64B O67B Ru3B 111.5(10) .
C65B O68B Ru3B 111.7(9) .
C21C C1C C2C 109(2) .
C21C C1C C11C 112(2) .
C2C C1C C11C 109(2) .
C21C C1C C31C 111(2) .
C2C C1C C31C 107(2) .
C11C C1C C31C 108(2) .
C16C C11C C12C 117.6(18) .
C16C C11C C1C 119(2) .
C12C C11C C1C 123(2) .
C13C C12C C11C 124.3(19) .
C12C C13C C14C 118.6(19) .
C13C C14C C15C 116.9(17) .
C13C C14C N17C 120.7(19) .
C15C C14C N17C 122.4(19) .
C16C C15C C14C 124.5(19) .
C11C C16C C15C 118.1(19) .
C46B N17C C14C 122.5(18) .
C22C C21C C26C 116.6(19) .
C22C C21C C1C 119(3) .
C26C C21C C1C 125(3) .
C23C C22C C21C 121(2) .
C22C C23C C24C 121(2) .
C25C C24C C23C 117.1(18) .
C25C C24C N27C 126(2) .
C23C C24C N27C 117(2) .
C24C C25C C26C 122(2) .
C25C C26C C21C 122(2) .
C46A N27C C24C 123.2(19) .
C32C C31C C36C 115.8(19) .
C32C C31C C1C 120(2) .
C36C C31C C1C 124(2) .
C31C C32C C33C 121(2) .
C34C C33C C32C 122(2) .
C35C C34C C33C 117.5(18) .
C35C C34C N37C 122(2) .
C33C C34C N37C 120(2) .
C34C C35C C36C 120(2) .
C35C C36C C31C 123(2) .
C56B N37C C34C 121.8(19) 2_655
C2D C1D C21D 112(2) .
C2D C1D C11D 108(2) .
C21D C1D C11D 109(2) .
C2D C1D C31D 113(2) .
C21D C1D C31D 110(2) .
C11D C1D C31D 105(2) .
C12D C11D C16D 118.2(19) .
C12D C11D C1D 125(3) .
C16D C11D C1D 117(3) .
C11D C12D C13D 122(2) .
C14D C13D C12D 121(2) .
C13D C14D C15D 117.3(19) .
C13D C14D N17D 120(2) .
C15D C14D N17D 123(2) .
C14D C15D C16D 122(2) .
C15D C16D C11D 119(2) .
C56A N17D C14D 121(2) .
C22D C21D C26D 115.6(18) .
C22D C21D C1D 123(2) .
C26D C21D C1D 121(2) .
C23D C22D C21D 122(2) .
C22D C23D C24D 123(2) .
C25D C24D C23D 116.0(17) .
C25D C24D N27D 126.6(19) .
C23D C24D N27D 117.4(19) .
C24D C25D C26D 121.3(19) .
C21D C26D C25D 122.7(19) .
C66B N27D C24D 117.0(18) .
C32D C31D C36D 121(2) .
C32D C31D C1D 119(3) .
C36D C31D C1D 120(3) .
C31D C32D C33D 120(2) .
C34D C33D C32D 120(2) .
C33D C34D C35D 119.9(18) .
C33D C34D N37D 124(2) .
C35D C34D N37D 116(2) .
C34D C35D C36D 120(2) .
C31D C36D C35D 120(2) .
C66A N37D C34D 120.2(19) 2_655

loop_
_geom_bond_atom_site_label_1
_geom_bond_atom_site_label_2
_geom_bond_distance
_geom_bond_site_symmetry_2
Ru1A O47A 2.015(12) .
Ru1A O48A 2.059(13) .
Ru1A N50A 2.130(13) .
Ru1A C11A 2.148(10) .
Ru1A C15A 2.161(11) .
Ru1A C13A 2.170(11) .
C10A C15A 1.404(12) .
C10A C11A 1.422(12) .
C11A C12A 1.374(12) .
C11A C17A 1.511(13) .
C12A C13A 1.408(13) .
C13A C14A 1.387(12) .
C13A C18A 1.509(13) .
C14A C15A 1.405(12) .
C15A C16A 1.494(13) .
N40A C45A 1.325(11) .
N40A C41A 1.388(11) .
N40A Ru3A 2.109(12) .
C41A C42A 1.356(12) .
C42A C43A 1.404(11) .
C43A C44A 1.387(11) .
C43A C46A 1.424(11) .
C44A O47A 1.308(10) .
C44A C45A 1.443(11) .
C45A O48A 1.338(11) .
C46A N27C 1.288(16) .
Ru2A O57A 2.046(13) .
Ru2A O58A 2.084(12) .
Ru2A N60A 2.098(13) .
Ru2A C21A 2.136(11) .
Ru2A C25A 2.148(12) .
Ru2A C23A 2.169(12) .
C20A C25A 1.400(14) .
C20A C21A 1.419(14) .
C21A C22A 1.369(14) .
C21A C27A 1.515(14) .
C22A C23A 1.407(14) .
C23A C24A 1.385(14) .
C23A C28A 1.511(14) .
C24A C25A 1.405(13) .
C25A C26A 1.496(14) .
N50A C55A 1.327(12) .
N50A C51A 1.386(12) .
C51A C52A 1.359(13) .
C52A C53A 1.402(13) .
C53A C54A 1.388(12) .
C53A C56A 1.423(12) .
C54A O57A 1.303(12) .
C54A C55A 1.446(13) .
C55A O58A 1.338(12) .
C56A N17D 1.271(16) .
Ru3A O67A 2.058(13) .
Ru3A O68A 2.058(13) .
Ru3A C31A 2.136(11) .
Ru3A C35A 2.148(12) .
Ru3A C33A 2.170(12) .
C30A C35A 1.402(14) .
C30A C31A 1.422(14) .
C31A C32A 1.373(14) .
C31A C37A 1.514(14) .
C32A C33A 1.406(14) .
C33A C34A 1.384(14) .
C33A C38A 1.512(14) .
C34A C35A 1.405(13) .
C35A C36A 1.494(14) .
N60A C65A 1.325(12) .
N60A C61A 1.384(12) .
C61A C62A 1.358(13) .
C62A C63A 1.400(13) .
C63A C64A 1.389(12) .
C63A C66A 1.422(13) .
C64A O67A 1.303(12) .
C64A C65A 1.442(13) .
C65A O68A 1.341(12) .
C66A N37D 1.261(16) 2_655
Ru1B O47B 2.072(12) .
Ru1B O48B 2.074(12) .
Ru1B N50B 2.099(12) .
Ru1B C11B 2.129(11) .
Ru1B C15B 2.147(12) .
Ru1B C13B 2.165(12) .
C10B C15B 1.403(14) .
C10B C11B 1.422(14) .
C11B C12B 1.371(13) .
C11B C17B 1.513(14) .
C12B C13B 1.408(14) .
C13B C14B 1.385(14) .
C13B C18B 1.512(14) .
C14B C15B 1.407(13) .
C15B C16B 1.497(14) .
N40B C45B 1.327(12) .
N40B C41B 1.385(12) .
N40B Ru3B 2.148(12) .
C41B C42B 1.357(13) .
C42B C43B 1.400(13) .
C43B C44B 1.388(12) .
C43B C46B 1.420(12) .
C44B O47B 1.308(12) .
C44B C45B 1.445(13) .
C45B O48B 1.338(12) .
C46B N17C 1.277(15) .
Ru2B O58B 2.029(13) .
Ru2B O57B 2.057(13) .
Ru2B N60B 2.128(12) .
Ru2B C21B 2.140(11) .
Ru2B C25B 2.149(12) .
Ru2B C23B 2.165(12) .
C20B C25B 1.397(14) .
C20B C21B 1.420(14) .
C21B C22B 1.373(14) .
C21B C27B 1.514(14) .
C22B C23B 1.408(14) .
C23B C24B 1.386(14) .
C23B C28B 1.509(14) .
C24B C25B 1.405(13) .
C25B C26B 1.490(14) .
N50B C55B 1.327(12) .
N50B C51B 1.388(12) .
C51B C52B 1.356(13) .
C52B C53B 1.398(13) .
C53B C54B 1.389(12) .
C53B C56B 1.422(12) .
C54B O57B 1.299(12) .
C54B C55B 1.439(13) .
C55B O58B 1.343(12) .
C56B N37C 1.292(16) 2_655
Ru3B O67B 2.048(12) .
Ru3B O68B 2.052(12) .
Ru3B C31B 2.140(11) .
Ru3B C35B 2.148(12) .
Ru3B C33B 2.167(12) .
C30B C35B 1.399(14) .
C30B C31B 1.419(14) .
C31B C32B 1.373(14) .
C31B C37B 1.515(14) .
C32B C33B 1.410(14) .
C33B C34B 1.384(14) .
C33B C38B 1.514(14) .
C34B C35B 1.408(13) .
C35B C36B 1.493(14) .
N60B C65B 1.325(12) .
N60B C61B 1.388(12) .
C61B C62B 1.355(13) .
C62B C63B 1.397(13) .
C63B C64B 1.391(12) .
C63B C66B 1.418(12) .
C64B O67B 1.303(12) .
C64B C65B 1.441(13) .
C65B O68B 1.343(12) .
C66B N27D 1.285(16) .
C1C C21C 1.511(17) .
C1C C2C 1.531(17) .
C1C C11C 1.541(17) .
C1C C31C 1.546(17) .
C11C C16C 1.374(16) .
C11C C12C 1.391(16) .
C12C C13C 1.381(16) .
C13C C14C 1.382(16) .
C14C C15C 1.394(16) .
C14C N17C 1.431(15) .
C15C C16C 1.391(16) .
C21C C22C 1.387(17) .
C21C C26C 1.390(17) .
C22C C23C 1.384(17) .
C23C C24C 1.407(16) .
C24C C25C 1.363(16) .
C24C N27C 1.411(15) .
C25C C26C 1.375(17) .
C31C C32C 1.389(17) .
C31C C36C 1.389(17) .
C32C C33C 1.406(17) .
C33C C34C 1.377(17) .
C34C C35C 1.373(16) .
C34C N37C 1.406(15) .
C35C C36C 1.381(17) .
N37C C56B 1.292(16) 2_655
C1D C2D 1.522(17) .
C1D C21D 1.527(17) .
C1D C11D 1.535(17) .
C1D C31D 1.551(17) .
C11D C12D 1.368(17) .
C11D C16D 1.391(17) .
C12D C13D 1.375(16) .
C13D C14D 1.375(16) .
C14D C15D 1.378(17) .
C14D N17D 1.422(16) .
C15D C16D 1.385(18) .
C21D C22D 1.385(16) .
C21D C26D 1.388(16) .
C22D C23D 1.382(16) .
C23D C24D 1.394(16) .
C24D C25D 1.378(16) .
C24D N27D 1.417(15) .
C25D C26D 1.398(16) .
C31D C32D 1.370(17) .
C31D C36D 1.379(18) .
C32D C33D 1.400(17) .
C33D C34D 1.375(16) .
C34D C35D 1.379(17) .
C34D N37D 1.434(16) .
C35D C36D 1.394(18) .
N37D C66A 1.261(16) 2_655

loop_
_platon_squeeze_void_nr
_platon_squeeze_void_average_x
_platon_squeeze_void_average_y
_platon_squeeze_void_average_z
_platon_squeeze_void_volume
_platon_squeeze_void_count_electrons
1 -0.033 0.454 -0.013 16040.4 684.5
2 0.199 0.307 0.015 14.6 0.5
3 0.699 0.807 0.015 14.6 0.5
4 0.301 0.807 0.485 14.6 -0.3
5 0.801 0.307 0.485 14.6 -0.3
6 0.199 0.693 0.515 14.6 0.1
7 0.699 0.193 0.515 14.6 0.1
8 0.301 0.192 0.985 14.6 -1.0
9 0.801 0.692 0.985 14.6 -1.0
